data_1536606
loop_
_publ_author_name
'Kim Kee-Chan'
'Gaunt, A.'
'Pope, M.T.'

_publ_section_title
;
 New heteropolytungstates incorporating dioxouranium(VI). Derivatives of
 alpha-(Si W9 O34)(10-), alpha-(As W9 O33)(9-), gamma-(Si W10 O36)(8-) and
 (As4 W40 O140)(28-)
;
_journal_name_full 'Journal of Cluster Science'
_journal_page_first 423
_journal_page_last 436
_journal_volume 13
_journal_year 2002
_chemical_formula_sum 'H76 Na16 O110 Si2 U2 W18'
_chemical_name_systematic 'Na14 (Na2 (U O2)2 (Si W9 O34)2) (H2 O)38'
_space_group_IT_number 14
_symmetry_space_group_name_Hall '-P 2ybc'
_symmetry_space_group_name_H-M 'P 1 21/c 1'
_cell_angle_alpha 90
_cell_angle_beta 111.677
_cell_angle_gamma 90
_cell_formula_units_Z 2
_cell_length_a 16.5719
_cell_length_b 14.6189
_cell_length_c 21.2528
_cell_volume 4784.650
_citation_journal_id_ASTM JCSCEB
_cod_data_source_file KimKee-Chan_JCSCEB_2002_775.cif
_cod_data_source_block H76Na16O110Si2U2W18
_cod_original_cell_volume 4784.65
_cod_database_code 1536606

loop_
_symmetry_equiv_pos_as_xyz
x,y,z
-x,y+1/2,-z+1/2
-x,-y,-z
x,-y-1/2,z-1/2

loop_
_atom_site_label
_atom_site_type_symbol
_atom_site_fract_x
_atom_site_fract_y
_atom_site_fract_z
_atom_site_occupancy
_atom_site_U_iso_or_equiv
O41 O-2 0.1835 0.6374 -0.3412 1 0.0
O17 O-2 0.3139 0.8062 -0.0592 1 0.0
O40 O-2 0.0873 0.4164 -0.1526 1 0.0
O50 O-2 0.1342 0.5045 0.0503 1 0.0
O44 O-2 0.2872 0.5734 0.0018 1 0.0
O35 O-2 0.1409 0.0692 -0.0347 1 0.0
O5 O-2 0.4367 0.6726 0.0135 1 0.0
O37 O-2 0.3925 0.6961 -0.3085 1 0.0
O16 O-2 0.2321 0.7524 0.0336 1 0.0
O11 O-2 0.0547 0.1231 -0.2183 1 0.0
Na5 Na+1 0.4148 0.1078 0.2172 1 0.0
O38 O-2 0.1451 0.4245 -0.2877 1 0.0
O27 O-2 0.2807 0.2953 -0.1413 1 0.0
O51 O-2 0.0422 0.1993 0.0725 1 0.0
O7 O-2 0.0204 0.8071 -0.1902 1 0.0
W1 W+6 0.09934 0.89286 -0.168478 1 0.0
O22 O-2 0.4359 0.7959 -0.1039 1 0.0
Na1 Na+1 0.5199 0.9801 -0.0822 1 0.0
O19 O-2 0.2971 0.6867 -0.1712 1 0.0
W6 W+6 0.35042 0.97258 -0.239056 1 0.0
O53 O-2 0.0438 0.336 -0.0516 1 0.0
O30 O-2 0.2458 0.3537 -0.0294 1 0.0
W7 W+6 0.33213 0.21151 -0.186714 1 0.0
O48 O-2 -0.0945 0.1348 -0.4423 1 0.0
O4 O-2 0.2985 0.9931 -0.0253 1 0.0
Na8 Na+1 0.0781 0.1421 -0.4422 0.6 0.0
O54 O-2 0.5368 0.4988 0.0702 1 0.0
O18 O-2 0.3797 0.8507 0.0634 1 0.0
O49 O-2 0.1335 0.851 -0.3562 1 0.0
W4 W+6 0.26582 0.85181 0.005231 1 0.0
O34 O-2 0.2247 0.935 0.0538 1 0.0
O12 O-2 0.2176 0.9962 -0.2662 1 0.0
Na4 Na+1 0.2602 0.7727 -0.342 1 0.0
O52 O-2 0.2298 0.3125 0.111 1 0.0
O36 O-2 0.3609 0.0541 0.1073 1 0.0
O42 O-2 0.1195 0.625 -0.2016 1 0.0
O25 O-2 0.4614 0.9553 -0.1968 1 0.0
Na6 Na+1 0.1219 0.2987 -0.2182 1 0.0
Na3 Na+1 0.2806 0.4493 0.0738 1 0.0
O24 O-2 0.3553 0.1005 -0.2217 1 0.0
Na7 Na+1 0.1834 0.5347 -0.1031 0.6 0.0
W2 W+6 0.13148 0.06894 -0.259878 1 0.0
O21 O-2 0.1937 0.8327 -0.1799 1 0.0
W9 W+6 0.25437 0.06496 0.051525 1 0.0
O23 O-2 0.3379 0.9648 -0.3245 1 0.0
O13 O-2 -0.0077 0.1649 -0.1158 1 0.0
O26 O-2 0.3259 0.2847 -0.2527 1 0.0
O28 O-2 0.204 0.1696 -0.2338 1 0.0
W8 W+6 0.28159 0.25489 -0.054064 1 0.0
O39 O-2 0.4743 0.2451 0.1916 1 0.0
U1 U+6 0.47144 0.78883 0.0126 1 0.0
Si1 Si+4 0.28782 0.0252 -0.10116 1 0.0
O43 O-2 0.2898 0.4848 -0.1336 1 0.0
O45 O-2 0.3664 0.9669 0.25 1 0.0
O32 O-2 0.3984 0.2678 -0.0121 1 0.0
O20 O-2 0.3209 0.8432 -0.2331 1 0.0
O8 O-2 0.0698 0.9525 -0.2538 1 0.0
O6 O-2 0.5057 0.9046 0.0115 1 0.0
Na9 Na+1 0.0594 0.9372 -0.024 0.5 0.0
Na2 Na+1 0.2299 0.5584 -0.2368 1 0.0
O15 O-2 0.1601 0.2072 -0.1076 1 0.0
O10 O-2 0.0683 0.0918 -0.3437 1 0.0
O2 O-2 0.3368 0.957 -0.1364 1 0.0
O3 O-2 0.3175 0.1322 -0.1027 1 0.0
O55 O-2 0.0256 0.9567 0.0009 0.5 0.0
O9 O-2 0.1597 0.8706 -0.0736 1 0.0
O31 O-2 0.273 0.1772 0.0139 1 0.0
O29 O-2 0.4418 0.2302 -0.128 1 0.0
O14 O-2 0.0322 0.9858 -0.1438 1 0.0
W3 W+6 0.08299 0.10975 -0.12117 1 0.0
O1 O-2 0.182 0.0225 -0.1481 1 0.0
W5 W+6 0.31818 0.8006 -0.150536 1 0.0
O33 O-2 0.2028 0.1054 0.1041 1 0.0
O46 O-2 0.506 0.1057 0.3337 1 0.0
O47 O-2 0.4199 0.3885 0.0945 1 0.0
